data_2007363
loop_
_publ_author_name
'Yang, Guang'
'Tong, Ming-Liang'
'Chen, Xiao-Ming'
'Ng, Seik Weng'

_publ_section_title
;
 Bis(di-2-pyridylmethanediol-<i>N</i>,<i>O</i>,<i>N</i>')copper(II)
 Diperchlorate
;
_journal_issue 6
_journal_name_full 'Acta Crystallographica Section C'
_journal_page_first 732
_journal_page_last 734
_journal_paper_doi 10.1107/S0108270198000225
_journal_volume 54
_journal_year 1998
_chemical_formula_iupac '[Cu (C11 H10 N2 O2)2] (Cl1 O4)2'
_chemical_formula_moiety 'C22 H20 Cu N4 O4 , 2(Cl O4)'
_chemical_formula_structural '[(C~11~H~10~N~2~O~2~)~2~Cu] 2[ClO~4~]'
_chemical_formula_sum 'C22 H20 Cl2 Cu N4 O12'
_chemical_formula_weight 666.86
_chemical_name_systematic
;
 Bis(di-2-pyridylmethandiol)copper(II) diperchlorate
;
_space_group_IT_number 14
_symmetry_cell_setting monoclinic
_symmetry_space_group_name_Hall '-P 2yn'
_symmetry_space_group_name_H-M 'P 1 21/n 1'
_audit_creation_method SHELXL
_cell_angle_alpha 90.00
_cell_angle_beta 100.830(4)
_cell_angle_gamma 90.00
_cell_formula_units_Z 2
_cell_length_a 7.8466(3)
_cell_length_b 13.6602(4)
_cell_length_c 12.2522(5)
_cell_measurement_reflns_used 25
_cell_measurement_temperature 298(2)
_cell_measurement_theta_max 15.0
_cell_measurement_theta_min 12.0
_cell_volume 1289.88(8)
_computing_cell_refinement 'CAD-4 VAX/PC'
_computing_data_collection 'CAD-4 VAX/PC (Enraf-Nonius, 1988)'
_computing_data_reduction 'Xtal3.0 (Hall & Stewart, 1990)'
_computing_molecular_graphics 'ORTEPII (Johnson, 1976)'
_computing_publication_material SHELXL93
_computing_structure_refinement 'SHELXL93 (Sheldrick, 1993)'
_computing_structure_solution 'SHELXS86 (Sheldrick, 1990)'
_diffrn_ambient_temperature 298(2)
_diffrn_measurement_device 'Enraf-Nonius CAD-4'
_diffrn_measurement_method \w
_diffrn_radiation_monochromator graphite
_diffrn_radiation_source 'fine-focus sealed tube'
_diffrn_radiation_type MoK\a
_diffrn_radiation_wavelength 0.71073
_diffrn_reflns_av_R_equivalents 0.011
_diffrn_reflns_av_sigmaI/netI 0.019
_diffrn_reflns_limit_h_max 11
_diffrn_reflns_limit_h_min 0
_diffrn_reflns_limit_k_max 19
_diffrn_reflns_limit_k_min 0
_diffrn_reflns_limit_l_max 16
_diffrn_reflns_limit_l_min -17
_diffrn_reflns_number 3990
_diffrn_reflns_theta_max 29.96
_diffrn_reflns_theta_min 2.26
_diffrn_standards_decay_% none
_diffrn_standards_interval_time 60
_diffrn_standards_number 3
_exptl_absorpt_coefficient_mu 1.127
_exptl_absorpt_correction_T_max 0.697
_exptl_absorpt_correction_T_min 0.613
_exptl_absorpt_correction_type '\y scan (North et al., 1968)'
_exptl_crystal_colour Lilac
_exptl_crystal_density_diffrn 1.717
_exptl_crystal_density_method 'not measured'
_exptl_crystal_description 'Regular block'
_exptl_crystal_F_000 678
_exptl_crystal_size_max 0.44
_exptl_crystal_size_mid 0.36
_exptl_crystal_size_min 0.32
_refine_diff_density_max 0.54
_refine_diff_density_min -0.48
_refine_ls_extinction_method none
_refine_ls_goodness_of_fit_all 1.026
_refine_ls_goodness_of_fit_obs 1.057
_refine_ls_hydrogen_treatment 'H atoms: see below'
_refine_ls_matrix_type full
_refine_ls_number_parameters 195
_refine_ls_number_reflns 3746
_refine_ls_number_restraints 0
_refine_ls_restrained_S_all 1.026
_refine_ls_restrained_S_obs 1.057
_refine_ls_R_factor_all 0.057
_refine_ls_R_factor_obs .044
_refine_ls_shift/esd_max 0.001
_refine_ls_shift/esd_mean 0.000
_refine_ls_structure_factor_coef Fsqd
_refine_ls_weighting_details 'w = 1/[\s^2^(Fo^2^)+(0.0707P)^2^+0.9966P] where P = (Fo^2^+2Fc^2^)/3'
_refine_ls_weighting_scheme calc
_refine_ls_wR_factor_all 0.131
_refine_ls_wR_factor_obs .120
_reflns_number_observed 3037
_reflns_number_total 3746
_reflns_observed_criterion I>2\s(I)
_cod_data_source_file na1335.cif
_cod_data_source_block cubpt
_cod_depositor_comments
;
The following automatic conversions were performed:
'_symmetry_cell_setting' value 'Monoclinic' changed to 'monoclinic'
according to '/home/saulius/struct/CIF-dictionaries/cif_core.dic'
dictionary named 'cif_core.dic' version 2.4.1 from 2010-06-29.

Automatic conversion script
Id: cif_fix_enum 1527 2010-12-29 10:47:43Z saulius 

The following automatic conversions were performed:

'_symmetry_cell_setting' value 'Monoclinic' changed to 'monoclinic'
according to /home/saulius/struct/CIF-dictionaries/cif_core.dic
dictionary named 'cif_core.dic' version 2.4.1 from 2010-06-29.

Automatic conversion script
Id: cif_fix_values 1715 2011-07-08 13:25:40Z adriana 

The following automatic conversions were performed:

'_refine_ls_weighting_scheme' value 'calc w =
1/[\s^2^(Fo^2^)+(0.0707P)^2^+0.9966P] where P = (Fo^2^+2Fc^2^)/3' was
changed to 'calc'. New tag '_refine_ls_weighting_details' was
created. The value of the new tag was set to 'w =
1/[\s^2^(Fo^2^)+(0.0707P)^2^+0.9966P] where P = (Fo^2^+2Fc^2^)/3'.

Automatic conversion script
Id: cif_fix_values 3143 2015-03-26 13:38:13Z robertas 
;
_cod_original_sg_symbol_H-M 'P 21/n'
_cod_original_formula_sum 'C22 H20 N4 O12 Cl2 Cu'
_cod_database_code 2007363

loop_
_symmetry_equiv_pos_as_xyz
'x, y, z'
'-x+1/2, y+1/2, -z+1/2'
'-x, -y, -z'
'x-1/2, -y-1/2, z-1/2'

loop_
_atom_site_aniso_label
_atom_site_aniso_U_11
_atom_site_aniso_U_22
_atom_site_aniso_U_33
_atom_site_aniso_U_12
_atom_site_aniso_U_13
_atom_site_aniso_U_23
Cu1 .0328(2) .0253(2) .0267(2) -.00062(14) .00843(13) .00091(13)
Cl1 .0773(5) .0569(4) .0366(3) .0015(4) .0139(3) .0125(3)
O1 .0417(9) .0388(9) .0356(9) -.0032(7) -.0024(7) .0076(7)
O2 .092(2) .0499(12) .0282(9) -.0080(11) .0148(10) -.0104(9)
O3 .178(4) .235(5) .0347(14) .031(4) .033(2) .024(2)
O4 .125(3) .123(3) .115(3) -.020(2) .065(2) .019(2)
O5 .093(3) .164(4) .125(3) .017(3) -.008(2) .064(3)
O6 .275(9) .051(2) .118(3) .024(3) -.019(4) .009(2)
N1 .0341(9) .0290(8) .0315(9) -.0019(7) .0073(7) .0020(7)
N2 .0361(9) .0285(9) .0279(8) .0011(7) .0064(7) .0030(7)
C1 .0379(12) .0323(11) .0475(13) -.0042(9) .0050(10) .0008(10)
C2 .0376(13) .0477(15) .061(2) -.0083(11) .0059(12) .0136(13)
C3 .0389(13) .072(2) .056(2) -.0014(13) .0191(12) .0185(15)
C4 .0464(14) .060(2) .0384(13) .0063(12) .0183(11) .0043(11)
C5 .0380(11) .0340(10) .0285(10) .0017(9) .0088(8) .0035(8)
C6 .0443(13) .0395(12) .0332(11) .0022(10) .0086(9) .0089(9)
C7 .052(2) .0399(14) .054(2) .0040(11) .0072(12) .0190(12)
C8 .064(2) .0299(12) .067(2) .0096(12) .0111(15) .0065(12)
C9 .059(2) .0325(12) .0485(14) .0047(11) .0102(12) -.0072(10)
C10 .0384(11) .0293(10) .0303(10) -.0017(8) .0045(8) -.0012(8)
C11 .0468(13) .0360(11) .0244(9) -.0017(10) .0062(9) -.0016(8)

loop_
_atom_site_label
_atom_site_fract_x
_atom_site_fract_y
_atom_site_fract_z
_atom_site_U_iso_or_equiv
_atom_site_thermal_displace_type
_atom_site_calc_flag
_atom_site_refinement_flags
_atom_site_occupancy
_atom_site_disorder_group
_atom_site_type_symbol
Cu1 0 0 0 .02790(10) Uani d S 1 . Cu
Cl1 .15520(10) -.11694(6) -.59045(6) .0565(2) Uani d . 1 . Cl
O1 -.0804(2) -.06710(10) -.1884(2) .0400(4) Uani d . 1 . O
O2 .0967(4) -.1636(2) -.2783(2) .0562(6) Uani d . 1 . O
O3 .1849(6) -.1100(4) -.4768(2) .148(2) Uani d . 1 . O
O4 .2718(5) -.0564(3) -.6342(3) .1160(10) Uani d . 1 . O
O5 -.0048(5) -.0782(3) -.6431(4) .131(2) Uani d . 1 . O
O6 .1780(10) -.2116(3) -.6234(4) .190(3) Uani d . 1 . O
N1 .2032(3) .02810(10) -.0734(2) .0314(4) Uani d . 1 . N
N2 .0700(3) -.14180(10) .0066(2) .0308(4) Uani d . 1 . N
C1 .3168(3) .1007(2) -.0414(2) .0396(5) Uani d . 1 . C
H1 .3015(3) .1409(2) .0173(2) .059 Uiso calc R 1 . H
C2 .4558(4) .1172(2) -.0934(3) .0492(7) Uani d . 1 . C
H2 .5327(4) .1683(2) -.0707(3) .074 Uiso calc R 1 . H
C3 .4783(4) .0567(3) -.1792(3) .0544(8) Uani d . 1 . C
H3 .5708(4) .0669(3) -.2156(3) .082 Uiso calc R 1 . H
C4 .3630(4) -.0194(2) -.2115(2) .0468(6) Uani d . 1 . C
H4 .3784(4) -.0618(2) -.2682(2) .070 Uiso calc R 1 . H
C5 .2248(3) -.0307(2) -.1578(2) .0332(4) Uani d . 1 . C
C6 .0868(3) -.1980(2) .0979(2) .0388(5) Uani d . 1 . C
H6 .0583(3) -.1718(2) .1622(2) .058 Uiso calc R 1 . H
C7 .1446(4) -.2928(2) .0992(3) .0489(6) Uani d . 1 . C
H7 .1557(4) -.3303(2) .1636(3) .073 Uiso calc R 1 . H
C8 .1862(4) -.3319(2) .0035(3) .0539(7) Uani d . 1 . C
H8 .2263(4) -.3959(2) .0029(3) .081 Uiso calc R 1 . H
C9 .1676(4) -.2751(2) -.0910(2) .0467(6) Uani d . 1 . C
H9 .1948(4) -.2999(2) -.1563(2) .070 Uiso calc R 1 . H
C10 .1075(3) -.1803(2) -.0865(2) .0329(4) Uani d . 1 . C
C11 .0860(3) -.1102(2) -.1843(2) .0358(5) Uani d . 1 . C
H11 -.099(5) -.034(3) -.235(3) .060(10) Uiso d . 1 . H
H21 .104(5) -.135(3) -.324(3) .060(10) Uiso d . 1 . H

loop_
_atom_type_symbol
_atom_type_description
_atom_type_scat_dispersion_real
_atom_type_scat_dispersion_imag
_atom_type_scat_source
C C 0.0033 0.0016 'International Tables Vol C Tables 4.2.6.8 and 6.1.1.4'
H H 0.0000 0.0000 'International Tables Vol C Tables 4.2.6.8 and 6.1.1.4'
N N 0.0061 0.0033 'International Tables Vol C Tables 4.2.6.8 and 6.1.1.4'
O O 0.0106 0.0060 'International Tables Vol C Tables 4.2.6.8 and 6.1.1.4'
Cl Cl 0.1484 0.1585 'International Tables Vol C Tables 4.2.6.8 and 6.1.1.4'
Cu Cu 0.3201 1.2651 'International Tables Vol C Tables 4.2.6.8 and 6.1.1.4'

loop_
_geom_angle_atom_site_label_1
_geom_angle_atom_site_label_2
_geom_angle_atom_site_label_3
_geom_angle_site_symmetry_1
_geom_angle_site_symmetry_3
_geom_angle
_geom_angle_publ_flag
N1 Cu1 N1 . 3 180 ?
N1 Cu1 N2 . 3 91.80(10) yes
N1 Cu1 N2 3 3 88.20(10) ?
N1 Cu1 N2 . . 88.20(10) yes
N1 Cu1 N2 3 . 91.80(10) ?
N2 Cu1 N2 3 . 180.0 ?
N1 Cu1 O1 . . 74.70(10) yes
N1 Cu1 O1 3 . 105.40(10) ?
N2 Cu1 O1 3 . 107.60(10) ?
N2 Cu1 O1 . . 72.40(10) yes
O3 Cl1 O6 . . 110.9(3) ?
O3 Cl1 O5 . . 114.0(3) ?
O6 Cl1 O5 . . 112.0(4) ?
O3 Cl1 O4 . . 110.3(3) ?
O6 Cl1 O4 . . 108.1(4) ?
O5 Cl1 O4 . . 101.1(3) ?
C11 O1 Cu1 . . 92.80(10) yes
C1 N1 C5 . . 119.6(2) ?
C1 N1 Cu1 . . 123.3(2) yes
C5 N1 Cu1 . . 117.1(2) yes
C10 N2 C6 . . 118.8(2) ?
C10 N2 Cu1 . . 116.6(2) yes
C6 N2 Cu1 . . 124.6(2) yes
N1 C1 C2 . . 121.6(3) ?
C3 C2 C1 . . 118.8(3) ?
C2 C3 C4 . . 119.8(3) ?
C5 C4 C3 . . 118.6(3) ?
N1 C5 C4 . . 121.6(2) ?
N1 C5 C11 . . 113.6(2) ?
C4 C5 C11 . . 124.8(2) ?
N2 C6 C7 . . 122.0(2) ?
C6 C7 C8 . . 119.0(3) ?
C9 C8 C7 . . 119.4(3) ?
C8 C9 C10 . . 118.5(3) ?
N2 C10 C9 . . 122.3(2) ?
N2 C10 C11 . . 114.5(2) ?
C9 C10 C11 . . 123.2(2) ?
O2 C11 O1 . . 112.8(2) ?
O2 C11 C10 . . 108.1(2) ?
O1 C11 C10 . . 104.7(2) ?
O2 C11 C5 . . 113.6(2) ?
O1 C11 C5 . . 109.0(2) ?
C10 C11 C5 . . 108.1(2) ?

loop_
_geom_bond_atom_site_label_1
_geom_bond_atom_site_label_2
_geom_bond_site_symmetry_2
_geom_bond_distance
_geom_bond_publ_flag
Cu1 N1 . 2.009(2) yes
Cu1 N1 3 2.009(2) ?
Cu1 N2 3 2.010(2) ?
Cu1 N2 . 2.010(2) yes
Cu1 O1 . 2.454(2) yes
Cl1 O3 . 1.371(3) ?
Cl1 O6 . 1.377(4) ?
Cl1 O5 . 1.404(4) ?
Cl1 O4 . 1.411(3) ?
O1 C11 . 1.425(3) yes
O2 C11 . 1.379(3) yes
N1 C1 . 1.342(3) ?
N1 C5 . 1.344(3) ?
N2 C10 . 1.338(3) ?
N2 C6 . 1.343(3) ?
C1 C2 . 1.381(4) ?
C2 C3 . 1.375(5) ?
C3 C4 . 1.386(5) ?
C4 C5 . 1.379(3) ?
C5 C11 . 1.529(3) ?
C6 C7 . 1.372(4) ?
C7 C8 . 1.382(5) ?
C8 C9 . 1.379(4) ?
C9 C10 . 1.382(3) ?
C10 C11 . 1.518(3) ?
